data_7035973
loop_
_publ_author_name
'Brisdon, Alan K.'
'Ali Ghaba, Hana'
'Beutel, Bernd'
'Egjandi, Amina'
'Addaraidi, Arij'
'Pritchard, Robin G.'

_publ_section_title
;
 Perfluoropropenyl-containing phosphines from HFC replacements.
;
_journal_issue 45
_journal_name_full 'Dalton transactions (Cambridge, England : 2003)'
_journal_page_first 19717
_journal_page_last 19731
_journal_paper_doi 10.1039/c5dt02043c
_journal_volume 44
_journal_year 2015
_chemical_formula_moiety 'C18 H28 Cl2 F10 P2 Pd'
_chemical_formula_sum 'C18 H28 Cl2 F10 P2 Pd'
_chemical_formula_weight 673.64
_chemical_name_systematic
; 
 trans-[PdCl2{iPr2P(CF=CFCF3)}2]
;
_space_group_IT_number 2
_symmetry_cell_setting triclinic
_symmetry_space_group_name_Hall '-P 1'
_symmetry_space_group_name_H-M 'P -1'
_atom_sites_solution_hydrogens geom
_atom_sites_solution_primary direct
_atom_sites_solution_secondary difmap
_audit_creation_method SHELXL-97
_audit_update_record
;
2015-07-08 deposited with the CCDC.
2015-07-16 downloaded from the CCDC.
;
_cell_angle_alpha 77.301(9)
_cell_angle_beta 77.160(7)
_cell_angle_gamma 75.285(8)
_cell_formula_units_Z 1
_cell_length_a 8.147(4)
_cell_length_b 8.856(4)
_cell_length_c 9.608(4)
_cell_measurement_reflns_used 453
_cell_measurement_temperature 100(2)
_cell_measurement_theta_max 20.661
_cell_measurement_theta_min 2.4135
_cell_volume 643.8(5)
_computing_cell_refinement 'Bruker SMART'
_computing_data_collection 'Bruker SMART'
_computing_data_reduction 'Bruker SAINT'
_computing_molecular_graphics 'Bruker SHELXTL'
_computing_publication_material 'Platon (Spek 2105)'
_computing_structure_refinement 'SHELXL-97 (Sheldrick, 1997)'
_computing_structure_solution 'SHELXS-97 (Sheldrick, 1990)'
_diffrn_ambient_temperature 100(2)
_diffrn_measured_fraction_theta_full 0.981
_diffrn_measured_fraction_theta_max 0.974
_diffrn_measurement_device_type 'CCD area detector'
_diffrn_measurement_method 'phi and omega scans'
_diffrn_radiation_monochromator graphite
_diffrn_radiation_source 'fine-focus sealed tube'
_diffrn_radiation_type MoK\a
_diffrn_radiation_wavelength 0.71073
_diffrn_reflns_av_R_equivalents 0.1206
_diffrn_reflns_av_sigmaI/netI 0.1886
_diffrn_reflns_limit_h_max 10
_diffrn_reflns_limit_h_min -10
_diffrn_reflns_limit_k_max 8
_diffrn_reflns_limit_k_min -11
_diffrn_reflns_limit_l_max 7
_diffrn_reflns_limit_l_min -11
_diffrn_reflns_number 3652
_diffrn_reflns_theta_full 25.00
_diffrn_reflns_theta_max 26.36
_diffrn_reflns_theta_min 2.21
_exptl_absorpt_coefficient_mu 1.130
_exptl_absorpt_correction_type none
_exptl_crystal_colour white
_exptl_crystal_density_diffrn 1.737
_exptl_crystal_density_method 'not measured'
_exptl_crystal_description plate
_exptl_crystal_F_000 336
_exptl_crystal_size_max 0.17
_exptl_crystal_size_mid 0.10
_exptl_crystal_size_min 0.02
_refine_diff_density_max 1.868
_refine_diff_density_min -1.664
_refine_diff_density_rms 0.174
_refine_ls_extinction_method none
_refine_ls_goodness_of_fit_ref 0.878
_refine_ls_hydrogen_treatment constr
_refine_ls_matrix_type full
_refine_ls_number_parameters 155
_refine_ls_number_reflns 2548
_refine_ls_number_restraints 0
_refine_ls_restrained_S_all 0.878
_refine_ls_R_factor_all 0.1020
_refine_ls_R_factor_gt 0.0656
_refine_ls_shift/su_max 0.000
_refine_ls_shift/su_mean 0.000
_refine_ls_structure_factor_coef Fsqd
_refine_ls_weighting_details 'calc w=1/[\s^2^(Fo^2^)+(0.0244P)^2^+0.0000P] where P=(Fo^2^+2Fc^2^)/3'
_refine_ls_weighting_scheme calc
_refine_ls_wR_factor_gt 0.1294
_refine_ls_wR_factor_ref 0.1443
_reflns_number_gt 1700
_reflns_number_total 2548
_reflns_threshold_expression >2sigma(I)
_cod_data_source_file c5dt02043c1.cif
_cod_data_source_block s3568o
_cod_depositor_comments
;
The following automatic conversions were performed:

'_symmetry_cell_setting' value 'Triclinic' changed to 'triclinic'
according to
/usr/data/users/saulius/crontab/automatic-downloads/rss-feeds/RSC/lib/dictionaries/cif_core.dic
dictionary named 'cif_core.dic' version 2.4.2 from 2011-04-26.

Automatic conversion script
Id: cif_fix_values 3271 2015-04-21 07:52:19Z andrius 

 Adding full bibliography for 7035966--7035973.cif.
;
_cod_original_sg_symbol_H-M P-1
_cod_database_code 7035973

loop_
_symmetry_equiv_pos_as_xyz
'x, y, z'
'-x, -y, -z'

loop_
_atom_site_label
_atom_site_type_symbol
_atom_site_fract_x
_atom_site_fract_y
_atom_site_fract_z
_atom_site_U_iso_or_equiv
_atom_site_adp_type
_atom_site_occupancy
_atom_site_symmetry_multiplicity
_atom_site_calc_flag
_atom_site_refinement_flags
Pd1 Pd 0.0000 0.0000 1.0000 0.0128(3) Uani 1 2 d S
Cl1 Cl 0.2244(3) -0.0335(3) 1.1222(2) 0.0254(5) Uani 1 1 d .
P1 P 0.1730(3) 0.0987(3) 0.7900(2) 0.0174(5) Uani 1 1 d .
F1 F 0.1099(6) 0.2064(6) 0.5189(5) 0.0292(12) Uani 1 1 d .
F2 F -0.1506(6) 0.4392(6) 0.5511(5) 0.0282(12) Uani 1 1 d .
F3 F -0.1468(6) 0.5865(6) 0.7728(6) 0.0323(13) Uani 1 1 d .
F4 F -0.3393(6) 0.4476(6) 0.8172(6) 0.0353(13) Uani 1 1 d .
F5 F -0.1153(6) 0.3608(6) 0.9183(5) 0.0275(12) Uani 1 1 d .
C1 C 0.2896(10) -0.0626(10) 0.6867(9) 0.0195(18) Uani 1 1 d .
H1 H 0.3426 -0.0143 0.5881 0.023 Uiso 1 1 calc R
C2 C 0.1617(11) -0.1590(11) 0.6695(10) 0.033(2) Uani 1 1 d .
H2A H 0.2200 -0.2314 0.6010 0.050 Uiso 1 1 calc R
H2B H 0.0622 -0.0860 0.6327 0.050 Uiso 1 1 calc R
H2C H 0.1226 -0.2203 0.7638 0.050 Uiso 1 1 calc R
C3 C 0.4314(11) -0.1695(11) 0.7626(10) 0.032(2) Uani 1 1 d .
H3A H 0.3813 -0.2162 0.8601 0.048 Uiso 1 1 calc R
H3B H 0.5122 -0.1075 0.7698 0.048 Uiso 1 1 calc R
H3C H 0.4928 -0.2540 0.7072 0.048 Uiso 1 1 calc R
C4 C 0.3390(11) 0.2024(10) 0.8004(9) 0.0214(19) Uani 1 1 d .
H4 H 0.4206 0.1236 0.8586 0.026 Uiso 1 1 calc R
C5 C 0.4473(11) 0.2487(11) 0.6500(9) 0.026(2) Uani 1 1 d .
H5A H 0.3716 0.3199 0.5857 0.040 Uiso 1 1 calc R
H5B H 0.5049 0.1530 0.6086 0.040 Uiso 1 1 calc R
H5C H 0.5340 0.3025 0.6604 0.040 Uiso 1 1 calc R
C6 C 0.2670(11) 0.3405(10) 0.8823(9) 0.028(2) Uani 1 1 d .
H6A H 0.3623 0.3752 0.9038 0.042 Uiso 1 1 calc R
H6B H 0.1926 0.3067 0.9731 0.042 Uiso 1 1 calc R
H6C H 0.1998 0.4284 0.8228 0.042 Uiso 1 1 calc R
C7 C 0.0525(10) 0.2367(10) 0.6536(9) 0.0203(19) Uani 1 1 d .
C8 C -0.0775(11) 0.3591(10) 0.6675(9) 0.023(2) Uani 1 1 d .
C9 C -0.1719(11) 0.4376(11) 0.7959(9) 0.024(2) Uani 1 1 d .

loop_
_atom_site_aniso_label
_atom_site_aniso_U_11
_atom_site_aniso_U_22
_atom_site_aniso_U_33
_atom_site_aniso_U_23
_atom_site_aniso_U_13
_atom_site_aniso_U_12
Pd1 0.0111(5) 0.0147(5) 0.0141(5) -0.0013(4) -0.0036(4) -0.0053(4)
Cl1 0.0205(11) 0.0342(13) 0.0251(12) -0.0023(10) -0.0074(10) -0.0118(10)
P1 0.0132(11) 0.0203(12) 0.0190(12) -0.0044(10) -0.0011(10) -0.0048(9)
F1 0.036(3) 0.032(3) 0.021(3) -0.005(2) -0.008(2) -0.007(2)
F2 0.035(3) 0.025(3) 0.026(3) 0.007(2) -0.013(2) -0.012(2)
F3 0.038(3) 0.018(3) 0.041(3) -0.005(2) -0.006(3) -0.006(2)
F4 0.021(3) 0.037(3) 0.046(3) -0.010(3) -0.003(3) -0.003(2)
F5 0.030(3) 0.026(3) 0.025(3) -0.006(2) -0.002(2) -0.004(2)
C1 0.021(4) 0.020(5) 0.016(4) -0.005(4) 0.004(4) -0.006(4)
C2 0.032(5) 0.032(6) 0.036(6) -0.013(5) 0.005(5) -0.011(5)
C3 0.029(5) 0.031(5) 0.033(6) -0.014(5) 0.000(5) 0.000(4)
C4 0.027(5) 0.021(5) 0.020(5) -0.001(4) -0.004(4) -0.013(4)
C5 0.022(5) 0.036(5) 0.022(5) 0.000(4) -0.001(4) -0.017(4)
C6 0.023(5) 0.030(5) 0.036(6) -0.013(4) -0.002(4) -0.009(4)
C7 0.015(4) 0.028(5) 0.021(5) -0.008(4) 0.000(4) -0.010(4)
C8 0.032(5) 0.022(5) 0.021(5) 0.002(4) -0.009(4) -0.019(4)
C9 0.021(5) 0.029(5) 0.022(5) -0.005(4) 0.000(4) -0.010(4)

loop_
_atom_type_symbol
_atom_type_description
_atom_type_scat_dispersion_real
_atom_type_scat_dispersion_imag
_atom_type_scat_source
C C 0.0033 0.0016 'International Tables Vol C Tables 4.2.6.8 and 6.1.1.4'
H H 0.0000 0.0000 'International Tables Vol C Tables 4.2.6.8 and 6.1.1.4'
Cl Cl 0.1484 0.1585 'International Tables Vol C Tables 4.2.6.8 and 6.1.1.4'
F F 0.0171 0.0103 'International Tables Vol C Tables 4.2.6.8 and 6.1.1.4'
P P 0.1023 0.0942 'International Tables Vol C Tables 4.2.6.8 and 6.1.1.4'
Pd Pd -0.9988 1.0072 'International Tables Vol C Tables 4.2.6.8 and 6.1.1.4'

loop_
_geom_angle_atom_site_label_1
_geom_angle_atom_site_label_2
_geom_angle_atom_site_label_3
_geom_angle
_geom_angle_site_symmetry_1
_geom_angle_site_symmetry_3
Cl1 Pd1 Cl1 180.00(5) . 2_557
Cl1 Pd1 P1 88.35(8) . .
Cl1 Pd1 P1 91.65(8) 2_557 .
Cl1 Pd1 P1 91.65(8) . 2_557
Cl1 Pd1 P1 88.35(8) 2_557 2_557
P1 Pd1 P1 180.00(9) . 2_557
C4 P1 C7 103.5(4) . .
C4 P1 C1 105.3(4) . .
C7 P1 C1 100.7(4) . .
C4 P1 Pd1 120.4(3) . .
C7 P1 Pd1 114.5(3) . .
C1 P1 Pd1 110.3(3) . .
C3 C1 C2 110.7(7) . .
C3 C1 P1 109.9(6) . .
C2 C1 P1 110.2(6) . .
C3 C1 H1 108.7 . .
C2 C1 H1 108.7 . .
P1 C1 H1 108.7 . .
C1 C2 H2A 109.5 . .
C1 C2 H2B 109.5 . .
H2A C2 H2B 109.5 . .
C1 C2 H2C 109.5 . .
H2A C2 H2C 109.5 . .
H2B C2 H2C 109.5 . .
C1 C3 H3A 109.5 . .
C1 C3 H3B 109.5 . .
H3A C3 H3B 109.5 . .
C1 C3 H3C 109.5 . .
H3A C3 H3C 109.5 . .
H3B C3 H3C 109.5 . .
C6 C4 C5 112.9(7) . .
C6 C4 P1 113.1(6) . .
C5 C4 P1 112.1(5) . .
C6 C4 H4 106.0 . .
C5 C4 H4 106.0 . .
P1 C4 H4 106.0 . .
C4 C5 H5A 109.5 . .
C4 C5 H5B 109.5 . .
H5A C5 H5B 109.5 . .
C4 C5 H5C 109.5 . .
H5A C5 H5C 109.5 . .
H5B C5 H5C 109.5 . .
C4 C6 H6A 109.5 . .
C4 C6 H6B 109.5 . .
H6A C6 H6B 109.5 . .
C4 C6 H6C 109.5 . .
H6A C6 H6C 109.5 . .
H6B C6 H6C 109.5 . .
C8 C7 F1 115.5(8) . .
C8 C7 P1 130.8(7) . .
F1 C7 P1 113.7(6) . .
C7 C8 F2 120.1(8) . .
C7 C8 C9 132.2(8) . .
F2 C8 C9 107.7(7) . .
F4 C9 F5 108.1(7) . .
F4 C9 F3 107.3(7) . .
F5 C9 F3 107.5(6) . .
F4 C9 C8 112.2(7) . .
F5 C9 C8 112.1(7) . .
F3 C9 C8 109.5(7) . .

loop_
_geom_bond_atom_site_label_1
_geom_bond_atom_site_label_2
_geom_bond_distance
_geom_bond_site_symmetry_2
Pd1 Cl1 2.310(2) .
Pd1 Cl1 2.310(2) 2_557
Pd1 P1 2.325(2) .
Pd1 P1 2.325(2) 2_557
P1 C4 1.847(8) .
P1 C7 1.854(9) .
P1 C1 1.856(8) .
F1 C7 1.336(9) .
F2 C8 1.357(9) .
F3 C9 1.348(10) .
F4 C9 1.316(9) .
F5 C9 1.337(9) .
C1 C3 1.509(11) .
C1 C2 1.560(11) .
C1 H1 1.0000 .
C2 H2A 0.9800 .
C2 H2B 0.9800 .
C2 H2C 0.9800 .
C3 H3A 0.9800 .
C3 H3B 0.9800 .
C3 H3C 0.9800 .
C4 C6 1.521(11) .
C4 C5 1.546(10) .
C4 H4 1.0000 .
C5 H5A 0.9800 .
C5 H5B 0.9800 .
C5 H5C 0.9800 .
C6 H6A 0.9800 .
C6 H6B 0.9800 .
C6 H6C 0.9800 .
C7 C8 1.316(12) .
C8 C9 1.510(12) .

loop_
_geom_torsion_atom_site_label_1
_geom_torsion_atom_site_label_2
_geom_torsion_atom_site_label_3
_geom_torsion_atom_site_label_4
_geom_torsion
_geom_torsion_site_symmetry_1
Cl1 Pd1 P1 C4 -29.5(3) .
Cl1 Pd1 P1 C4 150.5(3) 2_557
Cl1 Pd1 P1 C7 -153.8(3) .
Cl1 Pd1 P1 C7 26.2(3) 2_557
Cl1 Pd1 P1 C1 93.5(3) .
Cl1 Pd1 P1 C1 -86.5(3) 2_557
C4 P1 C1 C3 58.2(6) .
C7 P1 C1 C3 165.6(6) .
Pd1 P1 C1 C3 -73.1(6) .
C4 P1 C1 C2 -179.6(6) .
C7 P1 C1 C2 -72.2(6) .
Pd1 P1 C1 C2 49.1(6) .
C7 P1 C4 C6 74.7(7) .
C1 P1 C4 C6 180.0(6) .
Pd1 P1 C4 C6 -54.7(7) .
C7 P1 C4 C5 -54.4(7) .
C1 P1 C4 C5 51.0(7) .
Pd1 P1 C4 C5 176.3(5) .
C4 P1 C7 C8 -85.5(8) .
C1 P1 C7 C8 165.8(8) .
Pd1 P1 C7 C8 47.4(9) .
C4 P1 C7 F1 93.6(6) .
C1 P1 C7 F1 -15.1(6) .
Pd1 P1 C7 F1 -133.5(5) .
F1 C7 C8 F2 3.9(11) .
P1 C7 C8 F2 -177.0(5) .
F1 C7 C8 C9 -176.0(7) .
P1 C7 C8 C9 3.1(14) .
C7 C8 C9 F4 -125.6(10) .
F2 C8 C9 F4 54.5(9) .
C7 C8 C9 F5 -3.8(13) .
F2 C8 C9 F5 176.3(6) .
C7 C8 C9 F3 115.4(10) .
F2 C8 C9 F3 -64.6(8) .
